data_2106939
loop_
_publ_author_name
'Rea, J.R.'
'Kostiner, E.'

_publ_section_title
;
 The crystal structure of copper fluorophosphate, Cu2 (P O4) F
;
_journal_name_full 'Acta Crystallographica B (24,1968-38,1982)'
_journal_page_first 1944
_journal_page_last 1947
_journal_volume 32
_journal_year 1976
_chemical_formula_sum 'Cu2 F O4 P'
_chemical_name_systematic 'Cu2 (P O4) F'
_space_group_IT_number 15
_symmetry_space_group_name_Hall '-C 2yc'
_symmetry_space_group_name_H-M 'C 1 2/c 1'
_cell_angle_alpha 90
_cell_angle_beta 119.15
_cell_angle_gamma 90
_cell_formula_units_Z 8
_cell_length_a 12.737
_cell_length_b 6.182
_cell_length_c 9.962
_cell_volume 685.062
_citation_journal_id_ASTM ACBCAR
_cod_data_source_file Rea_ACBCAR_1976_422.cif
_cod_data_source_block Cu2F1O4P1
_cod_original_cell_volume 685.0618
_cod_original_formula_sum 'Cu2 F1 O4 P1'
_cod_database_code 2106939

loop_
_symmetry_equiv_pos_as_xyz
x,y,z
-x,y,-z+1/2
-x,-y,-z
x,-y,z-1/2
x+1/2,y+1/2,z
-x+1/2,y+1/2,-z+1/2
-x+1/2,-y+1/2,-z
x+1/2,-y+1/2,z-1/2

loop_
_atom_site_label
_atom_site_type_symbol
_atom_site_fract_x
_atom_site_fract_y
_atom_site_fract_z
_atom_site_occupancy
_atom_site_U_iso_or_equiv
O4 O-2 0.3638 0.3039 0.1329 1 0.0
P1 P+5 0.1723 0.3927 0.8024 1 0.0
O2 O-2 0.2049 0.1533 0.1895 1 0.0
O1 O-2 0.3156 0.0845 0.5948 1 0.0
Cu1 Cu+2 0.06157 0.26215 0.0031 1 0.0
O3 O-2 0.4225 0.0684 0.3639 1 0.0
Cu2 Cu+2 0.34655 0.38405 0.64813 1 0.0
F1 F-1 0.0226 0.119 0.4016 1 0.0
